data_1576275
loop_
_publ_author_name
'Jiang, Yi-Fan Shuo'
'Zhang, Yue'
'Tong, Shuo'
'Zhu, Jieping'
'Wang, Mei-Xiang'

_publ_section_title
;
 Inherently Chiral Homo-Heteracalixarenes: Design and Synthesis via
 Enantioselective Intramolecular Sonogashira Cross-coupling Reaction
;
_journal_name_full 'Chemical Science'
_journal_paper_doi 10.1039/D5SC05923B
_journal_year 2025
_chemical_formula_sum 'C57 H60 Cl N9 O'
_chemical_formula_weight 922.59
_space_group_crystal_system triclinic
_space_group_IT_number 2
_space_group_name_Hall '-P 1'
_space_group_name_H-M_alt 'P -1'
_atom_sites_solution_hydrogens geom
_audit_creation_method SHELXL-2018/3
_audit_update_record
;
2025-10-26 deposited with the CCDC.	2025-11-11 downloaded from the CCDC.
;
_cell_angle_alpha 86.8730(10)
_cell_angle_beta 85.4820(10)
_cell_angle_gamma 65.7210(10)
_cell_formula_units_Z 4
_cell_length_a 16.1006(3)
_cell_length_b 17.7313(2)
_cell_length_c 19.5691(3)
_cell_measurement_reflns_used 20793
_cell_measurement_temperature 173(2)
_cell_measurement_theta_max 77.234
_cell_measurement_theta_min 2.265
_cell_volume 5075.22(14)
_computing_cell_refinement 'CrysAlisPro 1.171.42.55a (Rigaku OD, 2022)'
_computing_data_collection 'CrysAlisPro 1.171.42.55a (Rigaku OD, 2022)'
_computing_data_reduction 'CrysAlisPro 1.171.42.55a (Rigaku OD, 2022)'
_computing_structure_refinement 'SHELXL-2018/3 (Sheldrick, 2018)'
_computing_structure_solution 'SHELXT 2018/2 (Sheldrick, 2018)'
_diffrn_ambient_temperature 173(2)
_diffrn_detector_area_resol_mean 10.0000
_diffrn_measured_fraction_theta_full 0.999
_diffrn_measured_fraction_theta_max 0.966
_diffrn_measurement_device_type 'XtaLAB Synergy R, DW system, HyPix'
_diffrn_measurement_method '\w scans'
_diffrn_radiation_type CuK\a
_diffrn_radiation_wavelength 1.54184
_diffrn_reflns_av_R_equivalents 0.0672
_diffrn_reflns_av_unetI/netI 0.0452
_diffrn_reflns_Laue_measured_fraction_full 0.999
_diffrn_reflns_Laue_measured_fraction_max 0.966
_diffrn_reflns_limit_h_max 20
_diffrn_reflns_limit_h_min -20
_diffrn_reflns_limit_k_max 22
_diffrn_reflns_limit_k_min -22
_diffrn_reflns_limit_l_max 23
_diffrn_reflns_limit_l_min -24
_diffrn_reflns_number 93703
_diffrn_reflns_point_group_measured_fraction_full 0.999
_diffrn_reflns_point_group_measured_fraction_max 0.966
_diffrn_reflns_theta_full 67.684
_diffrn_reflns_theta_max 77.234
_diffrn_reflns_theta_min 2.265
_exptl_absorpt_coefficient_mu 1.045
_exptl_absorpt_correction_T_max 1.00000
_exptl_absorpt_correction_T_min 0.81498
_exptl_absorpt_correction_type multi-scan
_exptl_absorpt_process_details
;
CrysAlisPro 1.171.42.55a (Rigaku Oxford Diffraction, 2022)
Empirical absorption correction using spherical harmonics,
implemented in SCALE3 ABSPACK scaling algorithm.
;
_exptl_crystal_colour colourless
_exptl_crystal_density_diffrn 1.207
_exptl_crystal_description cube
_exptl_crystal_F_000 1960
_exptl_crystal_size_max 0.250
_exptl_crystal_size_mid 0.100
_exptl_crystal_size_min 0.050
_refine_diff_density_max 0.482
_refine_diff_density_min -0.619
_refine_diff_density_rms 0.074
_refine_ls_extinction_method none
_refine_ls_goodness_of_fit_ref 1.015
_refine_ls_hydrogen_treatment constr
_refine_ls_matrix_type full
_refine_ls_number_parameters 1169
_refine_ls_number_reflns 20793
_refine_ls_number_restraints 0
_refine_ls_restrained_S_all 1.015
_refine_ls_R_factor_all 0.0726
_refine_ls_R_factor_gt 0.0614
_refine_ls_shift/su_max 0.001
_refine_ls_shift/su_mean 0.000
_refine_ls_structure_factor_coef Fsqd
_refine_ls_weighting_details 'w=1/[\s^2^(Fo^2^)+(0.1276P)^2^+1.2500P] where P=(Fo^2^+2Fc^2^)/3'
_refine_ls_weighting_scheme calc
_refine_ls_wR_factor_gt 0.1786
_refine_ls_wR_factor_ref 0.1904
_reflns_Friedel_coverage 0.000
_reflns_number_gt 16643
_reflns_number_total 20793
_reflns_threshold_expression 'I > 2\s(I)'
_cod_data_source_file d5sc05923b2.cif
_cod_data_source_block A_SQ
_cod_database_code 1576275
_shelx_shelxl_version_number 2018/3
_shelx_space_group_comment
;
The symmetry employed for this shelxl refinement is uniquely defined
by the following loop, which should always be used as a source of
symmetry information in preference to the above space-group names.
They are only intended as comments.
;
_oxdiff_exptl_absorpt_empirical_full_min 0.540
_oxdiff_exptl_absorpt_empirical_full_max 2.994
_oxdiff_exptl_absorpt_empirical_details
;
Empirical correction (ABSPACK) includes:
- Absorption correction using spherical harmonics
- Frame scaling
;

loop_
_space_group_symop_operation_xyz
'x, y, z'
'-x, -y, -z'

loop_
_atom_site_label
_atom_site_type_symbol
_atom_site_fract_x
_atom_site_fract_y
_atom_site_fract_z
_atom_site_U_iso_or_equiv
_atom_site_adp_type
_atom_site_occupancy
_atom_site_site_symmetry_order
_atom_site_calc_flag
_atom_site_refinement_flags_posn
_atom_site_refinement_flags_adp
_atom_site_refinement_flags_occupancy
_atom_site_disorder_assembly
_atom_site_disorder_group
O002 O 0.16250(8) 1.05687(7) 0.86974(6) 0.0335(3) Uani 1 1 d . . . . .
O004 O 0.77218(9) 0.71531(8) 0.69101(7) 0.0379(3) Uani 1 1 d . . . . .
N005 N -0.00209(10) 1.03011(8) 0.88312(7) 0.0314(3) Uani 1 1 d . . . . .
N006 N 0.81618(10) 0.60252(9) 0.80600(7) 0.0334(3) Uani 1 1 d . . . . .
N007 N 0.39632(10) 0.81689(9) 0.77916(8) 0.0363(3) Uani 1 1 d . . . . .
N008 N 0.83372(11) 0.65180(9) 0.54671(8) 0.0355(3) Uani 1 1 d . . . . .
N009 N 0.75084(11) 0.58873(9) 0.50064(8) 0.0357(3) Uani 1 1 d . . . . .
N00A N 0.22872(11) 1.09556(9) 0.74635(8) 0.0360(3) Uani 1 1 d . . . . .
N00B N 0.31162(10) 0.95592(9) 0.75863(8) 0.0350(3) Uani 1 1 d . . . . .
N00C N 0.65404(12) 0.28126(11) 0.72453(8) 0.0414(4) Uani 1 1 d . . . . .
N00D N 0.47009(10) 0.90402(10) 0.77880(8) 0.0373(3) Uani 1 1 d . . . . .
N00E N 0.15949(11) 0.57783(9) 0.96118(8) 0.0380(3) Uani 1 1 d . . . . .
N00F N 0.90473(12) 0.72236(10) 0.59592(8) 0.0401(3) Uani 1 1 d . . . . .
N00G N 0.72083(11) 0.72309(10) 0.46653(8) 0.0382(3) Uani 1 1 d . . . . .
N00H N 0.38214(11) 1.05027(10) 0.76524(8) 0.0395(3) Uani 1 1 d . . . . .
N00I N 0.80434(12) 0.79147(10) 0.51267(8) 0.0408(4) Uani 1 1 d . . . . .
N00J N 0.64414(12) 0.29987(11) 0.65803(8) 0.0416(4) Uani 1 1 d . . . . .
N00K N 0.24489(11) 0.55570(10) 0.93443(9) 0.0402(3) Uani 1 1 d . . . . .
C00L C 0.03460(12) 1.04528(9) 0.81775(9) 0.0301(3) Uani 1 1 d . . . . .
N00M N 0.69401(13) 0.85733(10) 0.43503(9) 0.0474(4) Uani 1 1 d . . . . .
C00N C 0.11533(12) 1.05925(10) 0.81346(8) 0.0306(3) Uani 1 1 d . . . . .
C00O C 0.14821(12) 1.07924(10) 0.75016(9) 0.0327(3) Uani 1 1 d . . . . .
C00P C 0.76598(12) 0.33875(10) 0.72490(9) 0.0306(3) Uani 1 1 d . . . . .
N00Q N 0.53690(12) 0.99630(12) 0.77940(10) 0.0511(4) Uani 1 1 d . . . . .
C00R C 0.83320(12) 0.35525(10) 0.76296(8) 0.0311(3) Uani 1 1 d . . . . .
C00S C 0.02926(12) 0.77330(10) 0.86172(8) 0.0310(3) Uani 1 1 d . . . . .
C00T C -0.00594(12) 1.04813(10) 0.75711(9) 0.0330(3) Uani 1 1 d . . . . .
H00T H -0.058498 1.036240 0.759172 0.040 Uiso 1 1 calc R U . . .
C00U C 0.02633(12) 1.06754(11) 0.69322(9) 0.0355(4) Uani 1 1 d . . . . .
C00V C 0.75347(12) 0.36041(10) 0.65601(9) 0.0313(3) Uani 1 1 d . . . . .
C00W C 0.01777(11) 0.85312(10) 0.87724(8) 0.0303(3) Uani 1 1 d . . . . .
H00W H 0.062209 0.860564 0.901958 0.036 Uiso 1 1 calc R U . . .
C00X C 0.81511(12) 0.43555(10) 0.78202(8) 0.0313(3) Uani 1 1 d . . . . .
H00X H 0.764476 0.481099 0.764810 0.038 Uiso 1 1 calc R U . . .
C00Y C 0.22167(12) 0.72984(10) 0.80679(9) 0.0331(3) Uani 1 1 d . . . . .
C00Z C 0.71327(12) 0.29852(11) 0.75792(9) 0.0331(3) Uani 1 1 d . . . . .
C010 C 0.87106(12) 0.44899(10) 0.82616(8) 0.0313(3) Uani 1 1 d . . . . .
C011 C 0.71655(12) 0.27153(11) 0.83169(9) 0.0339(4) Uani 1 1 d . . . . .
C012 C 0.80483(12) 0.40281(10) 0.61546(9) 0.0312(3) Uani 1 1 d . . . . .
C013 C 0.88477(12) 0.60379(10) 0.75615(9) 0.0325(3) Uani 1 1 d . . . . .
C014 C 0.00101(12) 0.66411(10) 0.97328(9) 0.0329(3) Uani 1 1 d . . . . .
C015 C -0.05843(11) 0.92209(10) 0.85675(9) 0.0307(3) Uani 1 1 d . . . . .
C016 C 0.10373(12) 1.08456(11) 0.69108(9) 0.0358(4) Uani 1 1 d . . . . .
H016 H 0.126191 1.099958 0.648697 0.043 Uiso 1 1 calc R U . . .
C017 C 0.67608(14) 0.35144(11) 0.54936(9) 0.0376(4) Uani 1 1 d . . . . .
C018 C 0.31907(12) 0.80009(10) 0.76862(9) 0.0337(4) Uani 1 1 d . . . . .
C019 C 0.10776(12) 0.69908(10) 0.88629(9) 0.0316(3) Uani 1 1 d . . . . .
C01A C 0.77030(12) 0.65713(11) 0.50452(9) 0.0336(4) Uani 1 1 d . . . . .
C01B C 0.69142(12) 0.33828(11) 0.62376(9) 0.0338(4) Uani 1 1 d . . . . .
C01C C 0.29341(12) 0.75201(11) 0.81716(9) 0.0340(4) Uani 1 1 d . . . . .
H01C H 0.325192 0.734040 0.857931 0.041 Uiso 1 1 calc R U . . .
C01D C 0.19698(12) 0.67717(10) 0.85976(9) 0.0323(3) Uani 1 1 d . . . . .
C01E C 0.75628(12) 0.47758(10) 0.58118(9) 0.0309(3) Uani 1 1 d . . . . .
H01F H 0.691721 0.503685 0.588246 0.037 Uiso 1 1 calc R U . . .
C01F C 0.97635(12) 0.55049(11) 0.76007(9) 0.0343(4) Uani 1 1 d . . . . .
H01G H 0.993153 0.511655 0.797341 0.041 Uiso 1 1 calc R U . . .
C01G C 0.80149(12) 0.51407(10) 0.53692(9) 0.0327(3) Uani 1 1 d . . . . .
C01H C 0.20078(13) 0.97799(11) 0.90593(9) 0.0349(4) Uani 1 1 d . . . . .
H01A H 0.230466 0.932699 0.873028 0.042 Uiso 1 1 calc R U . . .
H01B H 0.152250 0.967665 0.933740 0.042 Uiso 1 1 calc R U . . .
C01I C 0.86075(12) 0.65991(11) 0.69947(9) 0.0342(4) Uani 1 1 d . . . . .
C01J C 0.26955(12) 0.98203(11) 0.95128(9) 0.0339(4) Uani 1 1 d . . . . .
C01K C -0.03307(13) 0.60363(11) 0.97730(9) 0.0369(4) Uani 1 1 d . . . . .
H01K H 0.000378 0.552699 0.954977 0.044 Uiso 1 1 calc R U . . .
C01L C 0.91049(13) 0.28895(11) 0.78449(9) 0.0359(4) Uani 1 1 d . . . . .
H01L H 0.923527 0.234475 0.770714 0.043 Uiso 1 1 calc R U . . .
C01M C -0.07972(12) 1.00749(10) 0.88222(10) 0.0344(4) Uani 1 1 d . . . . .
H01D H -0.125484 1.048619 0.853027 0.041 Uiso 1 1 calc R U . . .
H01E H -0.108239 1.011724 0.929367 0.041 Uiso 1 1 calc R U . . .
C01N C -0.12037(12) 0.91017(11) 0.81780(10) 0.0367(4) Uani 1 1 d . . . . .
H01N H -0.171503 0.956747 0.802476 0.044 Uiso 1 1 calc R U . . .
C01O C 0.89935(13) 0.36683(11) 0.60704(10) 0.0362(4) Uani 1 1 d . . . . .
H01O H 0.933147 0.317482 0.631922 0.043 Uiso 1 1 calc R U . . .
C01P C 0.17494(13) 0.75665(11) 0.74717(9) 0.0360(4) Uani 1 1 d . . . . .
H01P H 0.126586 0.741349 0.739078 0.043 Uiso 1 1 calc R U . . .
C01Q C 0.09224(12) 0.64694(10) 0.93847(9) 0.0327(3) Uani 1 1 d . . . . .
C01R C 0.26421(13) 0.60293(11) 0.88533(9) 0.0352(4) Uani 1 1 d . . . . .
C01S C 0.92823(13) 0.66224(11) 0.65148(9) 0.0357(4) Uani 1 1 d . . . . .
C01T C 0.94775(13) 0.38211(11) 0.84759(9) 0.0363(4) Uani 1 1 d . . . . .
H01T H 0.986654 0.390824 0.877365 0.044 Uiso 1 1 calc R U . . .
C01U C 0.27134(13) 0.82711(11) 0.70957(9) 0.0370(4) Uani 1 1 d . . . . .
H01U H 0.288060 0.860084 0.676122 0.044 Uiso 1 1 calc R U . . .
C01V C 0.84546(13) 0.72193(11) 0.55019(9) 0.0360(4) Uani 1 1 d . . . . .
C01W C 0.31055(12) 1.03195(11) 0.75761(9) 0.0338(4) Uani 1 1 d . . . . .
C01X C 0.72950(13) 0.31524(11) 0.88409(9) 0.0380(4) Uani 1 1 d . . . . .
H01X H 0.738686 0.364258 0.873305 0.046 Uiso 1 1 calc R U . . .
C01Y C 0.84414(13) 0.53347(11) 0.85601(9) 0.0346(4) Uani 1 1 d . . . . .
H01H H 0.793226 0.543125 0.891038 0.042 Uiso 1 1 calc R U . . .
H01I H 0.896494 0.533197 0.879540 0.042 Uiso 1 1 calc R U . . .
C01Z C -0.03467(13) 0.76264(11) 0.82368(9) 0.0357(4) Uani 1 1 d . . . . .
H01Z H -0.027501 0.708475 0.813385 0.043 Uiso 1 1 calc R U . . .
C020 C 0.36196(13) 0.56879(11) 0.85968(10) 0.0395(4) Uani 1 1 d . . . . .
C021 C 0.70228(14) 0.19996(12) 0.84930(10) 0.0394(4) Uani 1 1 d . . . . .
H021 H 0.693136 0.169435 0.814408 0.047 Uiso 1 1 calc R U . . .
C022 C 0.39282(12) 0.89571(11) 0.77091(9) 0.0335(4) Uani 1 1 d . . . . .
C023 C 0.89591(13) 0.47539(12) 0.52669(10) 0.0374(4) Uani 1 1 d . . . . .
H023 H 0.927132 0.498860 0.495134 0.045 Uiso 1 1 calc R U . . .
C024 C 0.24142(14) 1.03995(12) 1.00301(9) 0.0388(4) Uani 1 1 d . . . . .
H024 H 0.178614 1.075687 1.009747 0.047 Uiso 1 1 calc R U . . .
C025 C 0.74903(15) 0.32819(12) 0.50024(10) 0.0420(4) Uani 1 1 d . . . . .
H025 H 0.809846 0.305472 0.514293 0.050 Uiso 1 1 calc R U . . .
C026 C 0.62906(13) 0.74057(11) 0.64549(9) 0.0364(4) Uani 1 1 d . . . . .
C027 C 0.96836(13) 0.30261(12) 0.82607(10) 0.0388(4) Uani 1 1 d . . . . .
H027 H 1.022108 0.257717 0.839886 0.047 Uiso 1 1 calc R U . . .
C028 C 0.36121(13) 0.93001(13) 0.94277(10) 0.0427(4) Uani 1 1 d . . . . .
H028 H 0.381494 0.890365 0.907620 0.051 Uiso 1 1 calc R U . . .
C029 C 0.19975(13) 0.80615(12) 0.69943(9) 0.0388(4) Uani 1 1 d . . . . .
H029 H 0.166843 0.825753 0.659304 0.047 Uiso 1 1 calc R U . . .
C02A C 0.74197(14) 0.78834(11) 0.47273(9) 0.0383(4) Uani 1 1 d . . . . .
C02B C 0.46028(13) 0.98355(12) 0.77410(9) 0.0385(4) Uani 1 1 d . . . . .
C02C C 0.66724(14) 0.59831(13) 0.46987(10) 0.0421(4) Uani 1 1 d . . . . .
H02G H 0.614242 0.631458 0.499675 0.063 Uiso 1 1 calc R U . . .
H02J H 0.667323 0.543670 0.464369 0.063 Uiso 1 1 calc R U . . .
H02K H 0.664041 0.626219 0.424907 0.063 Uiso 1 1 calc R U . . .
C02D C 1.04446(13) 0.55133(11) 0.71210(9) 0.0359(4) Uani 1 1 d . . . . .
C02E C 0.94462(13) 0.40283(12) 0.56229(10) 0.0397(4) Uani 1 1 d . . . . .
H02M H 1.009310 0.377543 0.556080 0.048 Uiso 1 1 calc R U . . .
C02F C -0.02454(14) 1.09786(12) 0.93066(10) 0.0403(4) Uani 1 1 d . . . . .
H02A H 0.028484 1.111245 0.932855 0.060 Uiso 1 1 calc R U . . .
H02B H -0.040961 1.080879 0.976398 0.060 Uiso 1 1 calc R U . . .
H02C H -0.076131 1.146728 0.914502 0.060 Uiso 1 1 calc R U . . .
C02G C 0.70959(13) 0.67832(11) 0.68084(10) 0.0374(4) Uani 1 1 d . . . . .
H02O H 0.688914 0.661090 0.725603 0.045 Uiso 1 1 calc R U . . .
H02P H 0.740370 0.628663 0.652475 0.045 Uiso 1 1 calc R U . . .
C02H C -0.04971(14) 0.73886(11) 1.00598(10) 0.0389(4) Uani 1 1 d . . . . .
H02H H -0.028205 0.781505 1.002928 0.047 Uiso 1 1 calc R U . . .
C02I C -0.11508(14) 0.61634(13) 1.01335(10) 0.0415(4) Uani 1 1 d . . . . .
H02I H -0.137717 0.574477 1.015361 0.050 Uiso 1 1 calc R U . . .
C02J C -0.02506(14) 1.07121(12) 0.62975(10) 0.0423(4) Uani 1 1 d . . . . .
C02K C 1.01926(13) 0.60866(12) 0.65766(10) 0.0383(4) Uani 1 1 d . . . . .
H02Q H 1.064553 0.611162 0.624557 0.046 Uiso 1 1 calc R U . . .
C02L C -0.13103(14) 0.75116(12) 1.04276(10) 0.0433(4) Uani 1 1 d . . . . .
H02L H -0.164425 0.801739 1.065599 0.052 Uiso 1 1 calc R U . . .
C02M C 0.70139(15) 0.17330(13) 0.91700(10) 0.0441(4) Uani 1 1 d . . . . .
H02S H 0.691156 0.124888 0.928255 0.053 Uiso 1 1 calc R U . . .
C02N C -0.10859(13) 0.83081(12) 0.80087(10) 0.0381(4) Uani 1 1 d . . . . .
H02N H -0.151099 0.823569 0.773797 0.046 Uiso 1 1 calc R U . . .
C02O C 0.47782(13) 0.74983(12) 0.80426(11) 0.0435(4) Uani 1 1 d . . . . .
H02D H 0.476058 0.751433 0.854345 0.065 Uiso 1 1 calc R U . . .
H02E H 0.532299 0.756444 0.784359 0.065 Uiso 1 1 calc R U . . .
H02F H 0.479825 0.696609 0.790908 0.065 Uiso 1 1 calc R U . . .
C02P C 0.62190(14) 0.81918(12) 0.62585(10) 0.0418(4) Uani 1 1 d . . . . .
H02T H 0.670295 0.834767 0.633116 0.050 Uiso 1 1 calc R U . . .
C02Q C 1.14290(13) 0.48772(12) 0.71843(10) 0.0418(4) Uani 1 1 d . . . . .
C02R C 0.30381(16) 1.04601(15) 1.04461(11) 0.0493(5) Uani 1 1 d . . . . .
H02R H 0.284027 1.086338 1.079196 0.059 Uiso 1 1 calc R U . . .
C02S C 0.58783(16) 0.38401(14) 0.52761(11) 0.0479(5) Uani 1 1 d . . . . .
H02U H 0.537233 0.399280 0.560346 0.057 Uiso 1 1 calc R U . . .
C02T C 0.72907(15) 0.28767(13) 0.95183(10) 0.0448(4) Uani 1 1 d . . . . .
H02V H 0.738310 0.317760 0.987026 0.054 Uiso 1 1 calc R U . . .
C02U C 0.73346(18) 0.33798(14) 0.43104(11) 0.0511(5) Uani 1 1 d . . . . .
H02Y H 0.783586 0.321805 0.397866 0.061 Uiso 1 1 calc R U . . .
C02V C 0.76652(15) 0.68168(12) 0.84112(10) 0.0430(4) Uani 1 1 d . . . . .
H02Z H 0.807243 0.690828 0.871160 0.064 Uiso 1 1 calc R U . . .
H H 0.713779 0.679776 0.868575 0.064 Uiso 1 1 calc R U . . .
HA H 0.745544 0.726996 0.806965 0.064 Uiso 1 1 calc R U . . .
C02W C -0.16398(14) 0.69006(13) 1.04642(10) 0.0438(4) Uani 1 1 d . . . . .
H02W H -0.219971 0.698758 1.071558 0.053 Uiso 1 1 calc R U . . .
C02X C 0.38610(15) 0.55343(13) 0.79032(12) 0.0500(5) Uani 1 1 d . . . . .
H02X H 0.340076 0.565946 0.758734 0.060 Uiso 1 1 calc R U . . .
C02Y C 0.71526(15) 0.21658(13) 0.96844(10) 0.0461(5) Uani 1 1 d . . . . .
H02 H 0.715323 0.197695 1.014813 0.055 Uiso 1 1 calc R U . . .
C02Z C 0.55802(14) 0.71864(13) 0.63312(11) 0.0447(4) Uani 1 1 d . . . . .
H1 H 0.562483 0.664702 0.645862 0.054 Uiso 1 1 calc R U . . .
C030 C 0.54479(16) 0.87502(13) 0.59574(12) 0.0513(5) Uani 1 1 d . . . . .
H030 H 0.540310 0.928911 0.582761 0.062 Uiso 1 1 calc R U . . .
C031 C 0.42350(15) 0.93519(16) 0.98496(12) 0.0537(5) Uani 1 1 d . . . . .
H031 H 0.486133 0.898679 0.978985 0.064 Uiso 1 1 calc R U . . .
C032 C 0.21660(15) 1.18156(12) 0.74910(12) 0.0474(5) Uani 1 1 d . . . . .
H03A H 0.164721 1.216775 0.722601 0.071 Uiso 1 1 calc R U . . .
H03B H 0.272035 1.186770 0.729654 0.071 Uiso 1 1 calc R U . . .
H03C H 0.204898 1.198900 0.796881 0.071 Uiso 1 1 calc R U . . .
C033 C 0.42996(15) 0.55073(14) 0.90507(13) 0.0523(5) Uani 1 1 d . . . . .
H033 H 0.414166 0.560390 0.952574 0.063 Uiso 1 1 calc R U . . .
C034 C 0.39517(17) 0.99319(17) 1.03575(12) 0.0557(6) Uani 1 1 d . . . . .
H034 H 0.438220 0.996806 1.064479 0.067 Uiso 1 1 calc R U . . .
C035 C 0.70142(19) 0.93434(13) 0.44568(12) 0.0557(6) Uani 1 1 d . . . . .
H03V H 0.653968 0.966326 0.479981 0.084 Uiso 1 1 calc R U . . .
H03W H 0.693643 0.966268 0.402378 0.084 Uiso 1 1 calc R U . . .
H03X H 0.761672 0.922600 0.461898 0.084 Uiso 1 1 calc R U . . .
C036 C 0.6458(2) 0.37097(16) 0.41025(11) 0.0597(6) Uani 1 1 d . . . . .
H036 H 0.635259 0.377691 0.362778 0.072 Uiso 1 1 calc R U . . .
C037 C 0.61378(18) 0.86389(15) 0.40203(12) 0.0580(6) Uani 1 1 d . . . . .
H03Y H 0.623565 0.809651 0.385179 0.087 Uiso 1 1 calc R U . . .
HB H 0.602666 0.903744 0.363452 0.087 Uiso 1 1 calc R U . . .
HC H 0.560836 0.882721 0.435138 0.087 Uiso 1 1 calc R U . . .
C038 C 0.47443(16) 0.85308(15) 0.58444(13) 0.0549(5) Uani 1 1 d . . . . .
H038 H 0.421290 0.891974 0.564222 0.066 Uiso 1 1 calc R U . . .
C039 C 0.48117(15) 0.77409(15) 0.60260(13) 0.0526(5) Uani 1 1 d . . . . .
H039 H 0.433307 0.758312 0.594100 0.063 Uiso 1 1 calc R U . . .
C03A C 0.54439(16) 0.50263(15) 0.81267(16) 0.0638(7) Uani 1 1 d . . . . .
H03D H 0.606831 0.479723 0.796640 0.077 Uiso 1 1 calc R U . . .
C03B C 0.57353(19) 0.39424(17) 0.45834(13) 0.0610(6) Uani 1 1 d . . . . .
H03Z H 0.512941 0.417663 0.443823 0.073 Uiso 1 1 calc R U . . .
C03C C 0.47751(17) 0.51981(15) 0.76737(14) 0.0615(6) Uani 1 1 d . . . . .
H03E H 0.493923 0.508609 0.720123 0.074 Uiso 1 1 calc R U . . .
C03D C 0.9190(2) 0.79715(15) 0.60463(13) 0.0614(7) Uani 1 1 d . . . . .
H03 H 0.865482 0.837681 0.629610 0.092 Uiso 1 1 calc R U . . .
HD H 0.927946 0.820521 0.559536 0.092 Uiso 1 1 calc R U . . .
HE H 0.973141 0.783580 0.630609 0.092 Uiso 1 1 calc R U . . .
C03E C -0.12328(17) 1.13561(16) 0.64003(13) 0.0616(6) Uani 1 1 d . . . . .
H03F H -0.123028 1.188942 0.650454 0.092 Uiso 1 1 calc R U . . .
H03G H -0.154731 1.117719 0.678153 0.092 Uiso 1 1 calc R U . . .
H03H H -0.155073 1.141456 0.598062 0.092 Uiso 1 1 calc R U . . .
C03F C 0.53267(18) 1.07964(17) 0.77929(15) 0.0611(6) Uani 1 1 d . . . . .
H03I H 0.530405 1.101480 0.732055 0.092 Uiso 1 1 calc R U . . .
H03J H 0.586947 1.078622 0.799474 0.092 Uiso 1 1 calc R U . . .
H03K H 0.477820 1.115119 0.806276 0.092 Uiso 1 1 calc R U . . .
C03G C 0.52104(17) 0.51857(17) 0.88124(16) 0.0670(7) Uani 1 1 d . . . . .
H03L H 0.567362 0.507528 0.912302 0.080 Uiso 1 1 calc R U . . .
C03H C 1.21044(16) 0.51769(16) 0.67990(15) 0.0616(6) Uani 1 1 d . . . . .
H2 H 1.200917 0.522199 0.630729 0.092 Uiso 1 1 calc R U . . .
HF H 1.272949 0.478098 0.687674 0.092 Uiso 1 1 calc R U . . .
HG H 1.200753 0.571980 0.696574 0.092 Uiso 1 1 calc R U . . .
C03I C 1.15259(18) 0.40790(15) 0.68665(17) 0.0655(7) Uani 1 1 d . . . . .
H3 H 1.109955 0.387617 0.711000 0.098 Uiso 1 1 calc R U . . .
HH H 1.215214 0.366220 0.690206 0.098 Uiso 1 1 calc R U . . .
HI H 1.138832 0.418439 0.638256 0.098 Uiso 1 1 calc R U . . .
C03J C 0.62452(15) 0.92733(17) 0.78389(14) 0.0589(6) Uani 1 1 d . . . . .
H03M H 0.625231 0.896483 0.827113 0.088 Uiso 1 1 calc R U . . .
H03N H 0.672601 0.947890 0.782288 0.088 Uiso 1 1 calc R U . . .
H03O H 0.635216 0.890766 0.745333 0.088 Uiso 1 1 calc R U . . .
C03K C 1.16677(18) 0.4743(2) 0.79308(14) 0.0772(9) Uani 1 1 d . . . . .
H4 H 1.149049 0.527980 0.814242 0.116 Uiso 1 1 calc R U . . .
HJ H 1.232660 0.442141 0.795530 0.116 Uiso 1 1 calc R U . . .
HK H 1.133971 0.444065 0.817576 0.116 Uiso 1 1 calc R U . . .
C03L C 0.0171(2) 1.0973(2) 0.56495(12) 0.0723(8) Uani 1 1 d . . . . .
H03P H -0.019414 1.101247 0.526067 0.109 Uiso 1 1 calc R U . . .
H03Q H 0.079585 1.056089 0.555608 0.109 Uiso 1 1 calc R U . . .
H03R H 0.018147 1.151257 0.571678 0.109 Uiso 1 1 calc R U . . .
C03M C -0.0257(2) 0.98687(15) 0.61900(14) 0.0670(7) Uani 1 1 d . . . . .
H03S H -0.055580 0.971168 0.659384 0.101 Uiso 1 1 calc R U . . .
H03T H 0.037248 0.945475 0.612243 0.101 Uiso 1 1 calc R U . . .
H03U H -0.059050 0.989804 0.578472 0.101 Uiso 1 1 calc R U . . .

loop_
_atom_site_aniso_label
_atom_site_aniso_U_11
_atom_site_aniso_U_22
_atom_site_aniso_U_33
_atom_site_aniso_U_23
_atom_site_aniso_U_13
_atom_site_aniso_U_12
O002 0.0419(6) 0.0280(6) 0.0334(6) 0.0039(5) -0.0092(5) -0.0164(5)
O004 0.0404(7) 0.0289(6) 0.0444(7) 0.0032(5) -0.0075(5) -0.0139(5)
N005 0.0363(7) 0.0251(7) 0.0332(7) -0.0035(5) 0.0012(6) -0.0133(6)
N006 0.0415(8) 0.0263(7) 0.0330(7) -0.0017(5) -0.0007(6) -0.0145(6)
N007 0.0317(7) 0.0307(7) 0.0436(8) 0.0034(6) -0.0011(6) -0.0105(6)
N008 0.0443(8) 0.0300(7) 0.0354(7) 0.0049(6) -0.0043(6) -0.0186(6)
N009 0.0427(8) 0.0322(7) 0.0366(8) 0.0065(6) -0.0080(6) -0.0196(6)
N00A 0.0385(8) 0.0303(7) 0.0405(8) 0.0072(6) -0.0029(6) -0.0161(6)
N00B 0.0346(7) 0.0324(7) 0.0383(8) 0.0033(6) -0.0011(6) -0.0147(6)
N00C 0.0511(9) 0.0474(9) 0.0365(8) 0.0052(7) -0.0063(7) -0.0311(8)
N00D 0.0348(8) 0.0413(8) 0.0367(8) 0.0006(6) -0.0008(6) -0.0168(6)
N00E 0.0417(8) 0.0279(7) 0.0432(8) 0.0033(6) -0.0035(6) -0.0132(6)
N00F 0.0560(10) 0.0349(8) 0.0388(8) 0.0070(6) -0.0072(7) -0.0282(7)
N00G 0.0474(9) 0.0327(8) 0.0332(7) 0.0054(6) -0.0037(6) -0.0156(7)
N00H 0.0408(8) 0.0415(9) 0.0410(8) 0.0058(7) -0.0050(6) -0.0219(7)
N00I 0.0562(10) 0.0310(8) 0.0368(8) 0.0062(6) -0.0021(7) -0.0203(7)
N00J 0.0523(9) 0.0502(9) 0.0337(8) 0.0039(7) -0.0059(7) -0.0324(8)
N00K 0.0419(8) 0.0309(8) 0.0442(8) 0.0043(6) -0.0036(7) -0.0118(6)
C00L 0.0355(8) 0.0194(7) 0.0329(8) 0.0002(6) -0.0013(6) -0.0089(6)
N00M 0.0639(11) 0.0323(8) 0.0417(9) 0.0108(7) -0.0076(8) -0.0158(8)
C00N 0.0349(8) 0.0246(8) 0.0312(8) 0.0019(6) -0.0054(6) -0.0106(6)
C00O 0.0346(8) 0.0268(8) 0.0353(8) 0.0026(6) -0.0024(7) -0.0114(7)
C00P 0.0353(8) 0.0235(7) 0.0328(8) -0.0009(6) -0.0024(6) -0.0119(6)
N00Q 0.0424(9) 0.0539(11) 0.0638(11) 0.0036(9) -0.0090(8) -0.0263(8)
C00R 0.0368(8) 0.0292(8) 0.0282(8) 0.0017(6) -0.0019(6) -0.0148(7)
C00S 0.0347(8) 0.0270(8) 0.0310(8) -0.0003(6) -0.0001(6) -0.0127(7)
C00T 0.0347(8) 0.0255(8) 0.0382(9) -0.0014(6) -0.0038(7) -0.0114(7)
C00U 0.0398(9) 0.0283(8) 0.0343(9) -0.0029(7) -0.0050(7) -0.0091(7)
C00V 0.0357(8) 0.0248(8) 0.0339(8) -0.0002(6) -0.0008(7) -0.0131(7)
C00W 0.0337(8) 0.0278(8) 0.0307(8) -0.0009(6) -0.0015(6) -0.0139(7)
C00X 0.0349(8) 0.0283(8) 0.0306(8) 0.0023(6) -0.0022(6) -0.0131(7)
C00Y 0.0359(8) 0.0253(8) 0.0350(8) -0.0014(6) 0.0012(7) -0.0099(7)
C00Z 0.0385(9) 0.0292(8) 0.0330(8) 0.0012(6) -0.0030(7) -0.0153(7)
C010 0.0378(9) 0.0302(8) 0.0286(8) 0.0024(6) -0.0014(6) -0.0171(7)
C011 0.0362(9) 0.0309(8) 0.0344(8) 0.0023(7) -0.0003(7) -0.0143(7)
C012 0.0386(9) 0.0283(8) 0.0306(8) -0.0010(6) -0.0022(6) -0.0176(7)
C013 0.0402(9) 0.0265(8) 0.0346(8) -0.0017(6) -0.0038(7) -0.0171(7)
C014 0.0417(9) 0.0255(8) 0.0319(8) 0.0032(6) -0.0060(7) -0.0141(7)
C015 0.0325(8) 0.0252(8) 0.0335(8) 0.0013(6) 0.0007(6) -0.0117(6)
C016 0.0394(9) 0.0323(9) 0.0317(8) 0.0018(7) -0.0005(7) -0.0113(7)
C017 0.0515(10) 0.0346(9) 0.0353(9) 0.0032(7) -0.0069(8) -0.0261(8)
C018 0.0344(8) 0.0278(8) 0.0359(9) -0.0016(6) 0.0019(7) -0.0104(7)
C019 0.0376(9) 0.0247(8) 0.0345(8) -0.0020(6) -0.0032(7) -0.0144(7)
C01A 0.0412(9) 0.0294(8) 0.0303(8) 0.0034(6) -0.0002(7) -0.0155(7)
C01B 0.0394(9) 0.0321(8) 0.0342(8) 0.0004(7) -0.0026(7) -0.0191(7)
C01C 0.0358(9) 0.0288(8) 0.0341(8) -0.0003(7) -0.0018(7) -0.0099(7)
C01D 0.0382(9) 0.0247(8) 0.0350(8) -0.0014(6) -0.0040(7) -0.0135(7)
C01E 0.0337(8) 0.0274(8) 0.0339(8) -0.0007(6) -0.0019(6) -0.0148(7)
C01F 0.0411(9) 0.0280(8) 0.0371(9) -0.0003(7) -0.0056(7) -0.0169(7)
C01G 0.0397(9) 0.0294(8) 0.0317(8) 0.0004(6) -0.0036(7) -0.0169(7)
C01H 0.0429(9) 0.0287(8) 0.0335(8) 0.0065(7) -0.0060(7) -0.0154(7)
C01I 0.0400(9) 0.0277(8) 0.0368(9) -0.0017(7) -0.0062(7) -0.0151(7)
C01J 0.0419(9) 0.0347(9) 0.0287(8) 0.0078(7) -0.0025(7) -0.0202(7)
C01K 0.0461(10) 0.0325(9) 0.0363(9) 0.0000(7) -0.0063(7) -0.0198(8)
C01L 0.0424(9) 0.0260(8) 0.0375(9) 0.0002(7) -0.0045(7) -0.0120(7)
C01M 0.0330(8) 0.0270(8) 0.0415(9) -0.0024(7) 0.0024(7) -0.0113(7)
C01N 0.0347(9) 0.0293(9) 0.0439(10) 0.0026(7) -0.0062(7) -0.0108(7)
C01O 0.0381(9) 0.0299(8) 0.0405(9) 0.0025(7) -0.0032(7) -0.0140(7)
C01P 0.0398(9) 0.0323(9) 0.0354(9) -0.0029(7) -0.0021(7) -0.0140(7)
C01Q 0.0412(9) 0.0222(7) 0.0358(8) -0.0003(6) -0.0043(7) -0.0138(7)
C01R 0.0393(9) 0.0260(8) 0.0387(9) -0.0004(7) -0.0039(7) -0.0114(7)
C01S 0.0484(10) 0.0323(9) 0.0332(8) 0.0023(7) -0.0061(7) -0.0232(8)
C01T 0.0413(9) 0.0363(9) 0.0347(9) 0.0027(7) -0.0086(7) -0.0188(8)
C01U 0.0431(10) 0.0323(9) 0.0337(9) 0.0014(7) 0.0014(7) -0.0145(7)
C01V 0.0455(10) 0.0313(9) 0.0335(8) 0.0026(7) 0.0012(7) -0.0190(7)
C01W 0.0374(9) 0.0342(9) 0.0312(8) 0.0047(7) -0.0009(7) -0.0167(7)
C01X 0.0454(10) 0.0335(9) 0.0346(9) -0.0007(7) -0.0001(7) -0.0160(8)
C01Y 0.0440(9) 0.0335(9) 0.0295(8) -0.0004(7) -0.0023(7) -0.0192(7)
C01Z 0.0415(9) 0.0272(8) 0.0411(9) -0.0018(7) -0.0044(7) -0.0163(7)
C020 0.0405(10) 0.0255(8) 0.0481(10) 0.0043(7) -0.0033(8) -0.0095(7)
C021 0.0470(10) 0.0343(9) 0.0385(9) 0.0027(7) -0.0018(8) -0.0187(8)
C022 0.0351(8) 0.0353(9) 0.0289(8) 0.0003(6) 0.0024(6) -0.0141(7)
C023 0.0416(10) 0.0358(9) 0.0391(9) 0.0011(7) 0.0011(7) -0.0210(8)
C024 0.0457(10) 0.0378(10) 0.0357(9) 0.0056(7) -0.0054(7) -0.0202(8)
C025 0.0562(11) 0.0391(10) 0.0373(9) -0.0024(8) -0.0018(8) -0.0261(9)
C026 0.0386(9) 0.0356(9) 0.0308(8) -0.0014(7) 0.0008(7) -0.0114(7)
C027 0.0388(9) 0.0328(9) 0.0418(10) 0.0038(7) -0.0088(7) -0.0112(7)
C028 0.0414(10) 0.0511(11) 0.0338(9) 0.0064(8) 0.0018(7) -0.0188(9)
C029 0.0459(10) 0.0360(9) 0.0313(8) 0.0012(7) -0.0056(7) -0.0132(8)
C02A 0.0498(10) 0.0293(9) 0.0330(9) 0.0050(7) 0.0007(7) -0.0146(8)
C02B 0.0377(9) 0.0446(10) 0.0358(9) 0.0040(7) -0.0030(7) -0.0200(8)
C02C 0.0452(10) 0.0434(10) 0.0407(10) 0.0040(8) -0.0090(8) -0.0206(8)
C02D 0.0407(9) 0.0328(9) 0.0371(9) -0.0037(7) -0.0030(7) -0.0176(7)
C02E 0.0355(9) 0.0366(9) 0.0470(10) 0.0006(8) 0.0004(8) -0.0153(7)
C02F 0.0497(10) 0.0339(9) 0.0391(9) -0.0093(7) 0.0046(8) -0.0192(8)
C02G 0.0379(9) 0.0336(9) 0.0414(9) 0.0018(7) -0.0030(7) -0.0157(7)
C02H 0.0508(10) 0.0280(8) 0.0388(9) 0.0004(7) -0.0002(8) -0.0176(8)
C02I 0.0455(10) 0.0434(10) 0.0416(10) 0.0031(8) -0.0061(8) -0.0242(8)
C02J 0.0483(11) 0.0371(10) 0.0373(9) -0.0034(7) -0.0106(8) -0.0116(8)
C02K 0.0429(10) 0.0405(10) 0.0371(9) -0.0026(7) 0.0000(7) -0.0229(8)
C02L 0.0510(11) 0.0333(9) 0.0379(9) 0.0006(7) 0.0014(8) -0.0103(8)
C02M 0.0524(11) 0.0367(10) 0.0424(10) 0.0066(8) 0.0018(8) -0.0193(9)
C02N 0.0392(9) 0.0353(9) 0.0438(10) -0.0006(7) -0.0091(7) -0.0181(8)
C02O 0.0377(10) 0.0356(10) 0.0496(11) 0.0035(8) -0.0050(8) -0.0073(8)
C02P 0.0457(10) 0.0369(10) 0.0391(9) -0.0002(8) -0.0022(8) -0.0133(8)
C02Q 0.0386(10) 0.0413(10) 0.0443(10) -0.0017(8) -0.0010(8) -0.0155(8)
C02R 0.0632(13) 0.0547(12) 0.0413(10) 0.0026(9) -0.0094(9) -0.0349(11)
C02S 0.0533(12) 0.0548(12) 0.0438(11) 0.0061(9) -0.0114(9) -0.0298(10)
C02T 0.0532(11) 0.0465(11) 0.0341(9) -0.0034(8) 0.0012(8) -0.0201(9)
C02U 0.0788(15) 0.0492(12) 0.0359(10) -0.0033(8) 0.0024(10) -0.0378(11)
C02V 0.0508(11) 0.0325(9) 0.0417(10) -0.0058(7) 0.0028(8) -0.0134(8)
C02W 0.0399(10) 0.0477(11) 0.0415(10) 0.0063(8) -0.0004(8) -0.0169(8)
C02X 0.0468(11) 0.0414(11) 0.0556(12) -0.0032(9) 0.0013(9) -0.0122(9)
C02Y 0.0546(12) 0.0442(11) 0.0346(9) 0.0079(8) 0.0014(8) -0.0171(9)
C02Z 0.0425(10) 0.0422(10) 0.0473(11) -0.0002(8) -0.0038(8) -0.0151(8)
C030 0.0563(12) 0.0371(11) 0.0508(12) 0.0024(9) -0.0072(10) -0.0091(9)
C031 0.0375(10) 0.0720(15) 0.0519(12) 0.0144(11) -0.0039(9) -0.0245(10)
C032 0.0464(11) 0.0327(10) 0.0634(13) 0.0008(9) 0.0000(9) -0.0173(8)
C033 0.0433(11) 0.0463(12) 0.0579(13) 0.0067(9) -0.0079(9) -0.0090(9)
C034 0.0546(13) 0.0813(16) 0.0474(12) 0.0102(11) -0.0143(10) -0.0436(12)
C035 0.0786(16) 0.0308(10) 0.0523(12) 0.0089(9) 0.0016(11) -0.0190(10)
C036 0.0950(19) 0.0643(14) 0.0356(10) 0.0091(10) -0.0170(11) -0.0473(14)
C037 0.0687(15) 0.0495(13) 0.0487(12) 0.0175(10) -0.0139(11) -0.0173(11)
C038 0.0458(11) 0.0487(12) 0.0573(13) -0.0010(10) -0.0152(10) -0.0044(9)
C039 0.0410(11) 0.0528(13) 0.0608(13) -0.0042(10) -0.0090(9) -0.0145(9)
C03A 0.0395(11) 0.0451(12) 0.0903(19) 0.0057(12) 0.0093(12) -0.0037(9)
C03B 0.0718(16) 0.0713(16) 0.0509(13) 0.0128(11) -0.0247(12) -0.0383(13)
C03C 0.0562(13) 0.0479(13) 0.0666(15) -0.0061(11) 0.0147(11) -0.0100(10)
C03D 0.102(2) 0.0507(13) 0.0555(13) 0.0149(10) -0.0251(13) -0.0531(14)
C03E 0.0570(13) 0.0586(14) 0.0547(13) -0.0077(11) -0.0218(11) -0.0051(11)
C03F 0.0599(14) 0.0619(14) 0.0774(16) 0.0020(12) -0.0111(12) -0.0400(12)
C03G 0.0398(12) 0.0603(15) 0.0883(19) 0.0124(13) -0.0127(12) -0.0081(10)
C03H 0.0427(12) 0.0557(14) 0.0852(18) -0.0016(12) 0.0029(11) -0.0201(10)
C03I 0.0532(13) 0.0374(11) 0.103(2) -0.0126(12) -0.0004(13) -0.0151(10)
C03J 0.0408(11) 0.0706(15) 0.0680(15) -0.0116(12) -0.0104(10) -0.0230(11)
C03K 0.0440(13) 0.109(2) 0.0531(14) 0.0025(14) -0.0090(10) -0.0055(14)
C03L 0.0805(18) 0.106(2) 0.0365(11) 0.0050(13) -0.0144(11) -0.0434(17)
C03M 0.0933(19) 0.0463(13) 0.0615(15) -0.0096(11) -0.0320(14) -0.0228(12)

loop_
_atom_type_symbol
_atom_type_description
_atom_type_scat_dispersion_real
_atom_type_scat_dispersion_imag
_atom_type_scat_source
C C 0.0181 0.0091 'International Tables Vol C Tables 4.2.6.8 and 6.1.1.4'
H H 0.0000 0.0000 'International Tables Vol C Tables 4.2.6.8 and 6.1.1.4'
N N 0.0311 0.0180 'International Tables Vol C Tables 4.2.6.8 and 6.1.1.4'
O O 0.0492 0.0322 'International Tables Vol C Tables 4.2.6.8 and 6.1.1.4'
Cl Cl 0.3639 0.7018 'International Tables Vol C Tables 4.2.6.8 and 6.1.1.4'

loop_
_geom_angle_atom_site_label_1
_geom_angle_atom_site_label_2
_geom_angle_atom_site_label_3
_geom_angle
_geom_angle_site_symmetry_1
_geom_angle_site_symmetry_3
_geom_angle_publ_flag
C00N O002 C01H 115.93(13) . . ?
C01I O004 C02G 114.88(13) . . ?
C00L N005 C01M 115.77(14) . . ?
C00L N005 C02F 113.07(14) . . ?
C01M N005 C02F 109.52(14) . . ?
C013 N006 C01Y 116.23(14) . . ?
C013 N006 C02V 113.75(14) . . ?
C01Y N006 C02V 110.35(14) . . ?
C022 N007 C018 121.24(15) . . ?
C022 N007 C02O 119.98(16) . . ?
C018 N007 C02O 118.61(15) . . ?
C01A N008 C01V 113.79(15) . . ?
C01A N009 C01G 120.53(15) . . ?
C01A N009 C02C 118.90(15) . . ?
C01G N009 C02C 119.56(15) . . ?
C01W N00A C00O 118.86(14) . . ?
C01W N00A C032 121.29(16) . . ?
C00O N00A C032 117.75(15) . . ?
C022 N00B C01W 113.67(15) . . ?
N00J N00C C00Z 120.67(16) . . ?
C022 N00D C02B 113.18(16) . . ?
N00K N00E C01Q 120.11(15) . . ?
C01V N00F C01S 119.56(15) . . ?
C01V N00F C03D 120.18(17) . . ?
C01S N00F C03D 116.73(16) . . ?
C01A N00G C02A 113.21(16) . . ?
C01W N00H C02B 113.71(16) . . ?
C02A N00I C01V 113.73(16) . . ?
N00C N00J C01B 120.55(15) . . ?
N00E N00K C01R 120.33(15) . . ?
C00T C00L C00N 117.59(15) . . ?
C00T C00L N005 122.95(16) . . ?
C00N C00L N005 119.46(15) . . ?
C02A N00M C035 120.22(19) . . ?
C02A N00M C037 120.35(18) . . ?
C035 N00M C037 116.15(18) . . ?
O002 C00N C00O 117.31(15) . . ?
O002 C00N C00L 123.06(15) . . ?
C00O C00N C00L 119.58(15) . . ?
C016 C00O C00N 121.02(17) . . ?
C016 C00O N00A 119.58(16) . . ?
C00N C00O N00A 119.40(16) . . ?
C00V C00P C00Z 117.32(15) . . ?
C00V C00P C00R 121.95(15) . . ?
C00Z C00P C00R 120.71(15) . . ?
C02B N00Q C03J 120.69(19) . . ?
C02B N00Q C03F 120.60(19) . . ?
C03J N00Q C03F 118.70(19) . . ?
C01L C00R C00X 120.10(16) . . ?
C01L C00R C00P 119.20(15) . . ?
C00X C00R C00P 120.47(15) . . ?
C01Z C00S C00W 119.59(15) . . ?
C01Z C00S C019 119.27(15) . . ?
C00W C00S C019 121.13(15) . . ?
C00L C00T C00U 123.54(17) . . ?
C00L C00T H00T 118.2 . . ?
C00U C00T H00T 118.2 . . ?
C016 C00U C00T 117.48(16) . . ?
C016 C00U C02J 123.21(17) . . ?
C00T C00U C02J 119.29(17) . . ?
C00P C00V C01B 117.54(16) . . ?
C00P C00V C012 122.53(15) . . ?
C01B C00V C012 119.89(15) . . ?
C015 C00W C00S 120.64(15) . . ?
C015 C00W H00W 119.7 . . ?
C00S C00W H00W 119.7 . . ?
C010 C00X C00R 120.17(15) . . ?
C010 C00X H00X 119.9 . . ?
C00R C00X H00X 119.9 . . ?
C01P C00Y C01C 119.36(16) . . ?
C01P C00Y C01D 121.28(16) . . ?
C01C C00Y C01D 119.36(16) . . ?
N00C C00Z C00P 121.90(16) . . ?
N00C C00Z C011 113.10(15) . . ?
C00P C00Z C011 125.00(16) . . ?
C01T C010 C00X 119.00(16) . . ?
C01T C010 C01Y 120.11(15) . . ?
C00X C010 C01Y 120.63(15) . . ?
C01X C011 C021 118.38(17) . . ?
C01X C011 C00Z 123.74(16) . . ?
C021 C011 C00Z 117.83(16) . . ?
C01O C012 C01E 119.33(16) . . ?
C01O C012 C00V 121.43(15) . . ?
C01E C012 C00V 119.08(15) . . ?
C01F C013 C01I 117.59(16) . . ?
C01F C013 N006 122.42(16) . . ?
C01I C013 N006 119.98(16) . . ?
C01K C014 C02H 118.53(17) . . ?
C01K C014 C01Q 120.11(16) . . ?
C02H C014 C01Q 121.26(16) . . ?
C01N C015 C00W 118.78(15) . . ?
C01N C015 C01M 119.55(15) . . ?
C00W C015 C01M 121.35(15) . . ?
C00O C016 C00U 120.68(17) . . ?
C00O C016 H016 119.7 . . ?
C00U C016 H016 119.7 . . ?
C02S C017 C025 118.78(18) . . ?
C02S C017 C01B 119.96(18) . . ?
C025 C017 C01B 121.20(18) . . ?
C01U C018 C01C 119.12(17) . . ?
C01U C018 N007 121.66(16) . . ?
C01C C018 N007 119.15(16) . . ?
C01D C019 C01Q 117.41(16) . . ?
C01D C019 C00S 123.02(15) . . ?
C01Q C019 C00S 119.57(16) . . ?
N008 C01A N00G 126.91(16) . . ?
N008 C01A N009 117.38(15) . . ?
N00G C01A N009 115.67(16) . . ?
N00J C01B C00V 121.97(16) . . ?
N00J C01B C017 114.19(15) . . ?
C00V C01B C017 123.78(16) . . ?
C018 C01C C00Y 120.98(16) . . ?
C018 C01C H01C 119.5 . . ?
C00Y C01C H01C 119.5 . . ?
C019 C01D C01R 117.13(16) . . ?
C019 C01D C00Y 121.84(15) . . ?
C01R C01D C00Y 121.03(16) . . ?
C01G C01E C012 120.61(16) . . ?
C01G C01E H01F 119.7 . . ?
C012 C01E H01F 119.7 . . ?
C02D C01F C013 123.21(17) . . ?
C02D C01F H01G 118.4 . . ?
C013 C01F H01G 118.4 . . ?
C01E C01G C023 119.36(16) . . ?
C01E C01G N009 119.92(16) . . ?
C023 C01G N009 120.68(16) . . ?
O002 C01H C01J 106.96(14) . . ?
O002 C01H H01A 110.3 . . ?
C01J C01H H01A 110.3 . . ?
O002 C01H H01B 110.3 . . ?
C01J C01H H01B 110.3 . . ?
H01A C01H H01B 108.6 . . ?
O004 C01I C01S 117.97(16) . . ?
O004 C01I C013 122.10(16) . . ?
C01S C01I C013 119.89(16) . . ?
C028 C01J C024 118.69(18) . . ?
C028 C01J C01H 121.61(17) . . ?
C024 C01J C01H 119.70(17) . . ?
C02I C01K C014 121.04(18) . . ?
C02I C01K H01K 119.5 . . ?
C014 C01K H01K 119.5 . . ?
C027 C01L C00R 119.76(16) . . ?
C027 C01L H01L 120.1 . . ?
C00R C01L H01L 120.1 . . ?
N005 C01M C015 116.01(14) . . ?
N005 C01M H01D 108.3 . . ?
C015 C01M H01D 108.3 . . ?
N005 C01M H01E 108.3 . . ?
C015 C01M H01E 108.3 . . ?
H01D C01M H01E 107.4 . . ?
C015 C01N C02N 120.99(16) . . ?
C015 C01N H01N 119.5 . . ?
C02N C01N H01N 119.5 . . ?
C012 C01O C02E 120.08(17) . . ?
C012 C01O H01O 120.0 . . ?
C02E C01O H01O 120.0 . . ?
C00Y C01P C029 119.38(17) . . ?
C00Y C01P H01P 120.3 . . ?
C029 C01P H01P 120.3 . . ?
N00E C01Q C019 122.43(17) . . ?
N00E C01Q C014 114.18(15) . . ?
C019 C01Q C014 123.39(15) . . ?
N00K C01R C01D 122.54(17) . . ?
N00K C01R C020 113.79(15) . . ?
C01D C01R C020 123.65(16) . . ?
C02K C01S C01I 120.79(16) . . ?
C02K C01S N00F 119.14(17) . . ?
C01I C01S N00F 120.04(17) . . ?
C010 C01T C027 120.91(16) . . ?
C010 C01T H01T 119.5 . . ?
C027 C01T H01T 119.5 . . ?
C029 C01U C018 120.13(17) . . ?
C029 C01U H01U 119.9 . . ?
C018 C01U H01U 119.9 . . ?
N008 C01V N00I 125.97(17) . . ?
N008 C01V N00F 116.69(16) . . ?
N00I C01V N00F 117.34(16) . . ?
N00B C01W N00H 126.18(17) . . ?
N00B C01W N00A 115.81(16) . . ?
N00H C01W N00A 118.00(16) . . ?
C02T C01X C011 120.54(18) . . ?
C02T C01X H01X 119.7 . . ?
C011 C01X H01X 119.7 . . ?
N006 C01Y C010 114.89(14) . . ?
N006 C01Y H01H 108.5 . . ?
C010 C01Y H01H 108.5 . . ?
N006 C01Y H01I 108.5 . . ?
C010 C01Y H01I 108.5 . . ?
H01H C01Y H01I 107.5 . . ?
C02N C01Z C00S 120.18(16) . . ?
C02N C01Z H01Z 119.9 . . ?
C00S C01Z H01Z 119.9 . . ?
C033 C020 C02X 119.3(2) . . ?
C033 C020 C01R 120.13(19) . . ?
C02X C020 C01R 120.52(18) . . ?
C02M C021 C011 120.63(18) . . ?
C02M C021 H021 119.7 . . ?
C011 C021 H021 119.7 . . ?
N00D C022 N00B 127.06(17) . . ?
N00D C022 N007 116.42(16) . . ?
N00B C022 N007 116.46(16) . . ?
C02E C023 C01G 120.27(17) . . ?
C02E C023 H023 119.9 . . ?
C01G C023 H023 119.9 . . ?
C02R C024 C01J 120.78(19) . . ?
C02R C024 H024 119.6 . . ?
C01J C024 H024 119.6 . . ?
C02U C025 C017 120.4(2) . . ?
C02U C025 H025 119.8 . . ?
C017 C025 H025 119.8 . . ?
C02P C026 C02Z 118.74(18) . . ?
C02P C026 C02G 122.80(18) . . ?
C02Z C026 C02G 118.45(17) . . ?
C01L C027 C01T 119.92(17) . . ?
C01L C027 H027 120.0 . . ?
C01T C027 H027 120.0 . . ?
C031 C028 C01J 120.6(2) . . ?
C031 C028 H028 119.7 . . ?
C01J C028 H028 119.7 . . ?
C01U C029 C01P 121.01(17) . . ?
C01U C029 H029 119.5 . . ?
C01P C029 H029 119.5 . . ?
N00I C02A N00G 126.21(16) . . ?
N00I C02A N00M 117.87(17) . . ?
N00G C02A N00M 115.92(18) . . ?
N00H C02B N00D 126.09(17) . . ?
N00H C02B N00Q 117.60(18) . . ?
N00D C02B N00Q 116.31(17) . . ?
N009 C02C H02G 109.5 . . ?
N009 C02C H02J 109.5 . . ?
H02G C02C H02J 109.5 . . ?
N009 C02C H02K 109.5 . . ?
H02G C02C H02K 109.5 . . ?
H02J C02C H02K 109.5 . . ?
C01F C02D C02K 118.03(17) . . ?
C01F C02D C02Q 119.78(17) . . ?
C02K C02D C02Q 122.13(17) . . ?
C023 C02E C01O 120.26(17) . . ?
C023 C02E H02M 119.9 . . ?
C01O C02E H02M 119.9 . . ?
N005 C02F H02A 109.5 . . ?
N005 C02F H02B 109.5 . . ?
H02A C02F H02B 109.5 . . ?
N005 C02F H02C 109.5 . . ?
H02A C02F H02C 109.5 . . ?
H02B C02F H02C 109.5 . . ?
O004 C02G C026 108.88(15) . . ?
O004 C02G H02O 109.9 . . ?
C026 C02G H02O 109.9 . . ?
O004 C02G H02P 109.9 . . ?
C026 C02G H02P 109.9 . . ?
H02O C02G H02P 108.3 . . ?
C02L C02H C014 120.45(18) . . ?
C02L C02H H02H 119.8 . . ?
C014 C02H H02H 119.8 . . ?
C02W C02I C01K 119.92(18) . . ?
C02W C02I H02I 120.0 . . ?
C01K C02I H02I 120.0 . . ?
C03M C02J C03E 109.3(2) . . ?
C03M C02J C00U 109.94(16) . . ?
C03E C02J C00U 109.16(16) . . ?
C03M C02J C03L 109.1(2) . . ?
C03E C02J C03L 107.1(2) . . ?
C00U C02J C03L 112.20(19) . . ?
C01S C02K C02D 120.45(17) . . ?
C01S C02K H02Q 119.8 . . ?
C02D C02K H02Q 119.8 . . ?
C02H C02L C02W 120.29(18) . . ?
C02H C02L H02L 119.9 . . ?
C02W C02L H02L 119.9 . . ?
C02Y C02M C021 120.51(19) . . ?
C02Y C02M H02S 119.7 . . ?
C021 C02M H02S 119.7 . . ?
C01Z C02N C01N 119.75(16) . . ?
C01Z C02N H02N 120.1 . . ?
C01N C02N H02N 120.1 . . ?
N007 C02O H02D 109.5 . . ?
N007 C02O H02E 109.5 . . ?
H02D C02O H02E 109.5 . . ?
N007 C02O H02F 109.5 . . ?
H02D C02O H02F 109.5 . . ?
H02E C02O H02F 109.5 . . ?
C030 C02P C026 120.4(2) . . ?
C030 C02P H02T 119.8 . . ?
C026 C02P H02T 119.8 . . ?
C03K C02Q C03I 111.7(2) . . ?
C03K C02Q C03H 107.0(2) . . ?
C03I C02Q C03H 108.4(2) . . ?
C03K C02Q C02D 110.61(17) . . ?
C03I C02Q C02D 108.11(17) . . ?
C03H C02Q C02D 111.02(17) . . ?
C024 C02R C034 119.8(2) . . ?
C024 C02R H02R 120.1 . . ?
C034 C02R H02R 120.1 . . ?
C03B C02S C017 120.0(2) . . ?
C03B C02S H02U 120.0 . . ?
C017 C02S H02U 120.0 . . ?
C02Y C02T C01X 120.42(19) . . ?
C02Y C02T H02V 119.8 . . ?
C01X C02T H02V 119.8 . . ?
C036 C02U C025 120.2(2) . . ?
C036 C02U H02Y 119.9 . . ?
C025 C02U H02Y 119.9 . . ?
N006 C02V H02Z 109.5 . . ?
N006 C02V H 109.5 . . ?
H02Z C02V H 109.5 . . ?
N006 C02V HA 109.5 . . ?
H02Z C02V HA 109.5 . . ?
H C02V HA 109.5 . . ?
C02I C02W C02L 119.76(19) . . ?
C02I C02W H02W 120.1 . . ?
C02L C02W H02W 120.1 . . ?
C03C C02X C020 119.9(2) . . ?
C03C C02X H02X 120.0 . . ?
C020 C02X H02X 120.0 . . ?
C02M C02Y C02T 119.51(18) . . ?
C02M C02Y H02 120.2 . . ?
C02T C02Y H02 120.2 . . ?
C039 C02Z C026 121.0(2) . . ?
C039 C02Z H1 119.5 . . ?
C026 C02Z H1 119.5 . . ?
C038 C030 C02P 120.4(2) . . ?
C038 C030 H030 119.8 . . ?
C02P C030 H030 119.8 . . ?
C034 C031 C028 120.3(2) . . ?
C034 C031 H031 119.8 . . ?
C028 C031 H031 119.8 . . ?
N00A C032 H03A 109.5 . . ?
N00A C032 H03B 109.5 . . ?
H03A C032 H03B 109.5 . . ?
N00A C032 H03C 109.5 . . ?
H03A C032 H03C 109.5 . . ?
H03B C032 H03C 109.5 . . ?
C020 C033 C03G 120.1(2) . . ?
C020 C033 H033 119.9 . . ?
C03G C033 H033 119.9 . . ?
C031 C034 C02R 119.7(2) . . ?
C031 C034 H034 120.1 . . ?
C02R C034 H034 120.1 . . ?
N00M C035 H03V 109.5 . . ?
N00M C035 H03W 109.5 . . ?
H03V C035 H03W 109.5 . . ?
N00M C035 H03X 109.5 . . ?
H03V C035 H03X 109.5 . . ?
H03W C035 H03X 109.5 . . ?
C02U C036 C03B 119.7(2) . . ?
C02U C036 H036 120.1 . . ?
C03B C036 H036 120.1 . . ?
N00M C037 H03Y 109.5 . . ?
N00M C037 HB 109.5 . . ?
H03Y C037 HB 109.5 . . ?
N00M C037 HC 109.5 . . ?
H03Y C037 HC 109.5 . . ?
HB C037 HC 109.5 . . ?
C030 C038 C039 120.0(2) . . ?
C030 C038 H038 120.0 . . ?
C039 C038 H038 120.0 . . ?
C02Z C039 C038 119.5(2) . . ?
C02Z C039 H039 120.3 . . ?
C038 C039 H039 120.3 . . ?
C03C C03A C03G 120.1(2) . . ?
C03C C03A H03D 119.9 . . ?
C03G C03A H03D 119.9 . . ?
C036 C03B C02S 120.8(2) . . ?
C036 C03B H03Z 119.6 . . ?
C02S C03B H03Z 119.6 . . ?
C03A C03C C02X 120.3(2) . . ?
C03A C03C H03E 119.8 . . ?
C02X C03C H03E 119.8 . . ?
N00F C03D H03 109.5 . . ?
N00F C03D HD 109.5 . . ?
H03 C03D HD 109.5 . . ?
N00F C03D HE 109.5 . . ?
H03 C03D HE 109.5 . . ?
HD C03D HE 109.5 . . ?
C02J C03E H03F 109.5 . . ?
C02J C03E H03G 109.5 . . ?
H03F C03E H03G 109.5 . . ?
C02J C03E H03H 109.5 . . ?
H03F C03E H03H 109.5 . . ?
H03G C03E H03H 109.5 . . ?
N00Q C03F H03I 109.5 . . ?
N00Q C03F H03J 109.5 . . ?
H03I C03F H03J 109.5 . . ?
N00Q C03F H03K 109.5 . . ?
H03I C03F H03K 109.5 . . ?
H03J C03F H03K 109.5 . . ?
C03A C03G C033 120.1(2) . . ?
C03A C03G H03L 119.9 . . ?
C033 C03G H03L 119.9 . . ?
C02Q C03H H2 109.5 . . ?
C02Q C03H HF 109.5 . . ?
H2 C03H HF 109.5 . . ?
C02Q C03H HG 109.5 . . ?
H2 C03H HG 109.5 . . ?
HF C03H HG 109.5 . . ?
C02Q C03I H3 109.5 . . ?
C02Q C03I HH 109.5 . . ?
H3 C03I HH 109.5 . . ?
C02Q C03I HI 109.5 . . ?
H3 C03I HI 109.5 . . ?
HH C03I HI 109.5 . . ?
N00Q C03J H03M 109.5 . . ?
N00Q C03J H03N 109.5 . . ?
H03M C03J H03N 109.5 . . ?
N00Q C03J H03O 109.5 . . ?
H03M C03J H03O 109.5 . . ?
H03N C03J H03O 109.5 . . ?
C02Q C03K H4 109.5 . . ?
C02Q C03K HJ 109.5 . . ?
H4 C03K HJ 109.5 . . ?
C02Q C03K HK 109.5 . . ?
H4 C03K HK 109.5 . . ?
HJ C03K HK 109.5 . . ?
C02J C03L H03P 109.5 . . ?
C02J C03L H03Q 109.5 . . ?
H03P C03L H03Q 109.5 . . ?
C02J C03L H03R 109.5 . . ?
H03P C03L H03R 109.5 . . ?
H03Q C03L H03R 109.5 . . ?
C02J C03M H03S 109.5 . . ?
C02J C03M H03T 109.5 . . ?
H03S C03M H03T 109.5 . . ?
C02J C03M H03U 109.5 . . ?
H03S C03M H03U 109.5 . . ?
H03T C03M H03U 109.5 . . ?

loop_
_geom_bond_atom_site_label_1
_geom_bond_atom_site_label_2
_geom_bond_distance
_geom_bond_site_symmetry_2
_geom_bond_publ_flag
O002 C00N 1.375(2) . ?
O002 C01H 1.445(2) . ?
O004 C01I 1.376(2) . ?
O004 C02G 1.440(2) . ?
N005 C00L 1.425(2) . ?
N005 C01M 1.463(2) . ?
N005 C02F 1.467(2) . ?
N006 C013 1.421(2) . ?
N006 C01Y 1.465(2) . ?
N006 C02V 1.476(2) . ?
N007 C022 1.377(2) . ?
N007 C018 1.425(2) . ?
N007 C02O 1.460(2) . ?
N008 C01A 1.334(2) . ?
N008 C01V 1.338(2) . ?
N009 C01A 1.379(2) . ?
N009 C01G 1.422(2) . ?
N009 C02C 1.460(2) . ?
N00A C01W 1.361(2) . ?
N00A C00O 1.436(2) . ?
N00A C032 1.459(2) . ?
N00B C022 1.334(2) . ?
N00B C01W 1.340(2) . ?
N00C N00J 1.331(2) . ?
N00C C00Z 1.338(2) . ?
N00D C022 1.333(2) . ?
N00D C02B 1.352(3) . ?
N00E N00K 1.336(2) . ?
N00E C01Q 1.340(2) . ?
N00F C01V 1.361(2) . ?
N00F C01S 1.438(2) . ?
N00F C03D 1.457(3) . ?
N00G C01A 1.337(2) . ?
N00G C02A 1.347(2) . ?
N00H C01W 1.340(2) . ?
N00H C02B 1.342(3) . ?
N00I C02A 1.340(3) . ?
N00I C01V 1.343(2) . ?
N00J C01B 1.338(2) . ?
N00K C01R 1.342(2) . ?
C00L C00T 1.387(2) . ?
C00L C00N 1.415(2) . ?
N00M C02A 1.361(2) . ?
N00M C035 1.446(3) . ?
N00M C037 1.449(3) . ?
C00N C00O 1.394(2) . ?
C00O C016 1.386(3) . ?
C00P C00V 1.389(2) . ?
C00P C00Z 1.417(2) . ?
C00P C00R 1.491(2) . ?
N00Q C02B 1.355(3) . ?
N00Q C03J 1.443(3) . ?
N00Q C03F 1.451(3) . ?
C00R C01L 1.391(2) . ?
C00R C00X 1.397(2) . ?
C00S C01Z 1.395(2) . ?
C00S C00W 1.397(2) . ?
C00S C019 1.490(2) . ?
C00T C00U 1.396(3) . ?
C00T H00T 0.9500 . ?
C00U C016 1.395(3) . ?
C00U C02J 1.530(3) . ?
C00V C01B 1.414(2) . ?
C00V C012 1.490(2) . ?
C00W C015 1.397(2) . ?
C00W H00W 0.9500 . ?
C00X C010 1.391(2) . ?
C00X H00X 0.9500 . ?
C00Y C01P 1.392(3) . ?
C00Y C01C 1.396(3) . ?
C00Y C01D 1.496(2) . ?
C00Z C011 1.494(2) . ?
C010 C01T 1.389(3) . ?
C010 C01Y 1.515(2) . ?
C011 C01X 1.396(3) . ?
C011 C021 1.400(3) . ?
C012 C01O 1.387(3) . ?
C012 C01E 1.397(2) . ?
C013 C01F 1.392(3) . ?
C013 C01I 1.415(2) . ?
C014 C01K 1.388(2) . ?
C014 C02H 1.397(3) . ?
C014 C01Q 1.487(3) . ?
C015 C01N 1.390(3) . ?
C015 C01M 1.512(2) . ?
C016 H016 0.9500 . ?
C017 C02S 1.388(3) . ?
C017 C025 1.393(3) . ?
C017 C01B 1.486(2) . ?
C018 C01U 1.390(3) . ?
C018 C01C 1.392(3) . ?
C019 C01D 1.389(3) . ?
C019 C01Q 1.416(2) . ?
C01C H01C 0.9500 . ?
C01D C01R 1.413(2) . ?
C01E C01G 1.388(2) . ?
C01E H01F 0.9500 . ?
C01F C02D 1.391(3) . ?
C01F H01G 0.9500 . ?
C01G C023 1.390(3) . ?
C01H C01J 1.499(3) . ?
C01H H01A 0.9900 . ?
C01H H01B 0.9900 . ?
C01I C01S 1.391(3) . ?
C01J C028 1.384(3) . ?
C01J C024 1.394(3) . ?
C01K C02I 1.385(3) . ?
C01K H01K 0.9500 . ?
C01L C027 1.384(3) . ?
C01L H01L 0.9500 . ?
C01M H01D 0.9900 . ?
C01M H01E 0.9900 . ?
C01N C02N 1.396(3) . ?
C01N H01N 0.9500 . ?
C01O C02E 1.388(3) . ?
C01O H01O 0.9500 . ?
C01P C029 1.394(3) . ?
C01P H01P 0.9500 . ?
C01R C020 1.490(3) . ?
C01S C02K 1.391(3) . ?
C01T C027 1.390(3) . ?
C01T H01T 0.9500 . ?
C01U C029 1.379(3) . ?
C01U H01U 0.9500 . ?
C01X C02T 1.388(3) . ?
C01X H01X 0.9500 . ?
C01Y H01H 0.9900 . ?
C01Y H01I 0.9900 . ?
C01Z C02N 1.385(3) . ?
C01Z H01Z 0.9500 . ?
C020 C033 1.387(3) . ?
C020 C02X 1.392(3) . ?
C021 C02M 1.383(3) . ?
C021 H021 0.9500 . ?
C023 C02E 1.384(3) . ?
C023 H023 0.9500 . ?
C024 C02R 1.382(3) . ?
C024 H024 0.9500 . ?
C025 C02U 1.385(3) . ?
C025 H025 0.9500 . ?
C026 C02P 1.386(3) . ?
C026 C02Z 1.392(3) . ?
C026 C02G 1.503(3) . ?
C027 H027 0.9500 . ?
C028 C031 1.382(3) . ?
C028 H028 0.9500 . ?
C029 H029 0.9500 . ?
C02C H02G 0.9800 . ?
C02C H02J 0.9800 . ?
C02C H02K 0.9800 . ?
C02D C02K 1.394(3) . ?
C02D C02Q 1.531(3) . ?
C02E H02M 0.9500 . ?
C02F H02A 0.9800 . ?
C02F H02B 0.9800 . ?
C02F H02C 0.9800 . ?
C02G H02O 0.9900 . ?
C02G H02P 0.9900 . ?
C02H C02L 1.383(3) . ?
C02H H02H 0.9500 . ?
C02I C02W 1.383(3) . ?
C02I H02I 0.9500 . ?
C02J C03M 1.525(3) . ?
C02J C03E 1.528(3) . ?
C02J C03L 1.530(3) . ?
C02K H02Q 0.9500 . ?
C02L C02W 1.385(3) . ?
C02L H02L 0.9500 . ?
C02M C02Y 1.383(3) . ?
C02M H02S 0.9500 . ?
C02N H02N 0.9500 . ?
C02O H02D 0.9800 . ?
C02O H02E 0.9800 . ?
C02O H02F 0.9800 . ?
C02P C030 1.382(3) . ?
C02P H02T 0.9500 . ?
C02Q C03K 1.521(3) . ?
C02Q C03I 1.521(3) . ?
C02Q C03H 1.528(3) . ?
C02R C034 1.384(4) . ?
C02R H02R 0.9500 . ?
C02S C03B 1.383(3) . ?
C02S H02U 0.9500 . ?
C02T C02Y 1.385(3) . ?
C02T H02V 0.9500 . ?
C02U C036 1.372(4) . ?
C02U H02Y 0.9500 . ?
C02V H02Z 0.9800 . ?
C02V H 0.9800 . ?
C02V HA 0.9800 . ?
C02W H02W 0.9500 . ?
C02X C03C 1.388(3) . ?
C02X H02X 0.9500 . ?
C02Y H02 0.9500 . ?
C02Z C039 1.381(3) . ?
C02Z H1 0.9500 . ?
C030 C038 1.377(4) . ?
C030 H030 0.9500 . ?
C031 C034 1.381(4) . ?
C031 H031 0.9500 . ?
C032 H03A 0.9800 . ?
C032 H03B 0.9800 . ?
C032 H03C 0.9800 . ?
C033 C03G 1.388(3) . ?
C033 H033 0.9500 . ?
C034 H034 0.9500 . ?
C035 H03V 0.9800 . ?
C035 H03W 0.9800 . ?
C035 H03X 0.9800 . ?
C036 C03B 1.373(4) . ?
C036 H036 0.9500 . ?
C037 H03Y 0.9800 . ?
C037 HB 0.9800 . ?
C037 HC 0.9800 . ?
C038 C039 1.388(4) . ?
C038 H038 0.9500 . ?
C039 H039 0.9500 . ?
C03A C03C 1.374(4) . ?
C03A C03G 1.377(4) . ?
C03A H03D 0.9500 . ?
C03B H03Z 0.9500 . ?
C03C H03E 0.9500 . ?
C03D H03 0.9800 . ?
C03D HD 0.9800 . ?
C03D HE 0.9800 . ?
C03E H03F 0.9800 . ?
C03E H03G 0.9800 . ?
C03E H03H 0.9800 . ?
C03F H03I 0.9800 . ?
C03F H03J 0.9800 . ?
C03F H03K 0.9800 . ?
C03G H03L 0.9500 . ?
C03H H2 0.9800 . ?
C03H HF 0.9800 . ?
C03H HG 0.9800 . ?
C03I H3 0.9800 . ?
C03I HH 0.9800 . ?
C03I HI 0.9800 . ?
C03J H03M 0.9800 . ?
C03J H03N 0.9800 . ?
C03J H03O 0.9800 . ?
C03K H4 0.9800 . ?
C03K HJ 0.9800 . ?
C03K HK 0.9800 . ?
C03L H03P 0.9800 . ?
C03L H03Q 0.9800 . ?
C03L H03R 0.9800 . ?
C03M H03S 0.9800 . ?
C03M H03T 0.9800 . ?
C03M H03U 0.9800 . ?

loop_
_geom_torsion_atom_site_label_1
_geom_torsion_atom_site_label_2
_geom_torsion_atom_site_label_3
_geom_torsion_atom_site_label_4
_geom_torsion
_geom_torsion_site_symmetry_1
_geom_torsion_site_symmetry_2
_geom_torsion_site_symmetry_3
_geom_torsion_site_symmetry_4
_geom_torsion_publ_flag
C00Z N00C N00J C01B -1.9(3) . . . . ?
C01Q N00E N00K C01R 0.8(3) . . . . ?
C01M N005 C00L C00T 7.2(2) . . . . ?
C02F N005 C00L C00T -120.31(18) . . . . ?
C01M N005 C00L C00N -173.62(14) . . . . ?
C02F N005 C00L C00N 58.9(2) . . . . ?
C01H O002 C00N C00O -118.95(17) . . . . ?
C01H O002 C00N C00L 63.3(2) . . . . ?
C00T C00L C00N O002 -179.05(14) . . . . ?
N005 C00L C00N O002 1.7(2) . . . . ?
C00T C00L C00N C00O 3.2(2) . . . . ?
N005 C00L C00N C00O -175.98(14) . . . . ?
O002 C00N C00O C016 -178.74(15) . . . . ?
C00L C00N C00O C016 -0.9(3) . . . . ?
O002 C00N C00O N00A 0.5(2) . . . . ?
C00L C00N C00O N00A 178.31(14) . . . . ?
C01W N00A C00O C016 -111.73(19) . . . . ?
C032 N00A C00O C016 84.5(2) . . . . ?
C01W N00A C00O C00N 69.1(2) . . . . ?
C032 N00A C00O C00N -94.7(2) . . . . ?
C00V C00P C00R C01L -111.38(19) . . . . ?
C00Z C00P C00R C01L 67.4(2) . . . . ?
C00V C00P C00R C00X 74.2(2) . . . . ?
C00Z C00P C00R C00X -107.06(19) . . . . ?
C00N C00L C00T C00U -3.0(2) . . . . ?
N005 C00L C00T C00U 176.24(15) . . . . ?
C00L C00T C00U C016 0.2(3) . . . . ?
C00L C00T C00U C02J -178.38(16) . . . . ?
C00Z C00P C00V C01B -2.0(2) . . . . ?
C00R C00P C00V C01B 176.84(15) . . . . ?
C00Z C00P C00V C012 -179.89(15) . . . . ?
C00R C00P C00V C012 -1.1(3) . . . . ?
C01Z C00S C00W C015 1.9(3) . . . . ?
C019 C00S C00W C015 -176.90(15) . . . . ?
C01L C00R C00X C010 -4.1(3) . . . . ?
C00P C00R C00X C010 170.31(15) . . . . ?
N00J N00C C00Z C00P 1.6(3) . . . . ?
N00J N00C C00Z C011 -178.71(17) . . . . ?
C00V C00P C00Z N00C 0.4(3) . . . . ?
C00R C00P C00Z N00C -178.41(16) . . . . ?
C00V C00P C00Z C011 -179.27(16) . . . . ?
C00R C00P C00Z C011 1.9(3) . . . . ?
C00R C00X C010 C01T 3.7(2) . . . . ?
C00R C00X C010 C01Y -170.36(15) . . . . ?
N00C C00Z C011 C01X -144.40(19) . . . . ?
C00P C00Z C011 C01X 35.3(3) . . . . ?
N00C C00Z C011 C021 33.1(2) . . . . ?
C00P C00Z C011 C021 -147.23(18) . . . . ?
C00P C00V C012 C01O 60.0(2) . . . . ?
C01B C00V C012 C01O -117.81(19) . . . . ?
C00P C00V C012 C01E -124.64(18) . . . . ?
C01B C00V C012 C01E 57.5(2) . . . . ?
C01Y N006 C013 C01F -9.5(2) . . . . ?
C02V N006 C013 C01F 120.36(18) . . . . ?
C01Y N006 C013 C01I 169.67(15) . . . . ?
C02V N006 C013 C01I -60.5(2) . . . . ?
C00S C00W C015 C01N -3.1(2) . . . . ?
C00S C00W C015 C01M 170.40(15) . . . . ?
C00N C00O C016 C00U -2.0(3) . . . . ?
N00A C00O C016 C00U 178.84(16) . . . . ?
C00T C00U C016 C00O 2.3(3) . . . . ?
C02J C00U C016 C00O -179.18(16) . . . . ?
C022 N007 C018 C01U 50.3(2) . . . . ?
C02O N007 C018 C01U -134.49(18) . . . . ?
C022 N007 C018 C01C -132.88(17) . . . . ?
C02O N007 C018 C01C 42.4(2) . . . . ?
C01Z C00S C019 C01D 109.4(2) . . . . ?
C00W C00S C019 C01D -71.8(2) . . . . ?
C01Z C00S C019 C01Q -69.8(2) . . . . ?
C00W C00S C019 C01Q 109.00(19) . . . . ?
C01V N008 C01A N00G 1.0(3) . . . . ?
C01V N008 C01A N009 -176.85(16) . . . . ?
C02A N00G C01A N008 1.5(3) . . . . ?
C02A N00G C01A N009 179.39(16) . . . . ?
C01G N009 C01A N008 -4.2(2) . . . . ?
C02C N009 C01A N008 164.21(16) . . . . ?
C01G N009 C01A N00G 177.70(16) . . . . ?
C02C N009 C01A N00G -13.9(2) . . . . ?
N00C N00J C01B C00V 0.2(3) . . . . ?
N00C N00J C01B C017 177.41(17) . . . . ?
C00P C00V C01B N00J 1.8(3) . . . . ?
C012 C00V C01B N00J 179.72(17) . . . . ?
C00P C00V C01B C017 -175.19(16) . . . . ?
C012 C00V C01B C017 2.8(3) . . . . ?
C02S C017 C01B N00J 47.7(2) . . . . ?
C025 C017 C01B N00J -129.36(19) . . . . ?
C02S C017 C01B C00V -135.1(2) . . . . ?
C025 C017 C01B C00V 47.8(3) . . . . ?
C01U C018 C01C C00Y 0.9(3) . . . . ?
N007 C018 C01C C00Y -176.02(16) . . . . ?
C01P C00Y C01C C018 -0.3(3) . . . . ?
C01D C00Y C01C C018 179.20(15) . . . . ?
C01Q C019 C01D C01R 2.3(2) . . . . ?
C00S C019 C01D C01R -176.88(15) . . . . ?
C01Q C019 C01D C00Y -177.18(15) . . . . ?
C00S C019 C01D C00Y 3.6(3) . . . . ?
C01P C00Y C01D C019 -51.3(2) . . . . ?
C01C C00Y C01D C019 129.20(18) . . . . ?
C01P C00Y C01D C01R 129.25(18) . . . . ?
C01C C00Y C01D C01R -50.3(2) . . . . ?
C01O C012 C01E C01G 2.6(2) . . . . ?
C00V C012 C01E C01G -172.80(15) . . . . ?
C01I C013 C01F C02D 1.4(3) . . . . ?
N006 C013 C01F C02D -179.44(16) . . . . ?
C012 C01E C01G C023 0.2(3) . . . . ?
C012 C01E C01G N009 177.87(15) . . . . ?
C01A N009 C01G C01E 125.87(18) . . . . ?
C02C N009 C01G C01E -42.5(2) . . . . ?
C01A N009 C01G C023 -56.5(2) . . . . ?
C02C N009 C01G C023 135.14(19) . . . . ?
C00N O002 C01H C01J 164.31(14) . . . . ?
C02G O004 C01I C01S 118.21(17) . . . . ?
C02G O004 C01I C013 -64.1(2) . . . . ?
C01F C013 C01I O004 -179.76(15) . . . . ?
N006 C013 C01I O004 1.1(2) . . . . ?
C01F C013 C01I C01S -2.2(2) . . . . ?
N006 C013 C01I C01S 178.67(15) . . . . ?
O002 C01H C01J C028 -117.20(18) . . . . ?
O002 C01H C01J C024 62.1(2) . . . . ?
C02H C014 C01K C02I -0.6(3) . . . . ?
C01Q C014 C01K C02I 175.71(17) . . . . ?
C00X C00R C01L C027 1.4(3) . . . . ?
C00P C00R C01L C027 -173.12(17) . . . . ?
C00L N005 C01M C015 71.47(19) . . . . ?
C02F N005 C01M C015 -159.28(15) . . . . ?
C01N C015 C01M N005 -143.13(17) . . . . ?
C00W C015 C01M N005 43.4(2) . . . . ?
C00W C015 C01N C02N 1.8(3) . . . . ?
C01M C015 C01N C02N -171.79(17) . . . . ?
C01E C012 C01O C02E -3.2(3) . . . . ?
C00V C012 C01O C02E 172.09(17) . . . . ?
C01C C00Y C01P C029 -1.0(3) . . . . ?
C01D C00Y C01P C029 179.51(16) . . . . ?
N00K N00E C01Q C019 -0.2(3) . . . . ?
N00K N00E C01Q C014 -179.54(16) . . . . ?
C01D C019 C01Q N00E -1.5(2) . . . . ?
C00S C019 C01Q N00E 177.75(16) . . . . ?
C01D C019 C01Q C014 177.84(15) . . . . ?
C00S C019 C01Q C014 -2.9(2) . . . . ?
C01K C014 C01Q N00E -52.6(2) . . . . ?
C02H C014 C01Q N00E 123.63(18) . . . . ?
C01K C014 C01Q C019 128.09(18) . . . . ?
C02H C014 C01Q C019 -55.7(2) . . . . ?
N00E N00K C01R C01D 0.1(3) . . . . ?
N00E N00K C01R C020 -178.59(16) . . . . ?
C019 C01D C01R N00K -1.8(3) . . . . ?
C00Y C01D C01R N00K 177.74(17) . . . . ?
C019 C01D C01R C020 176.84(17) . . . . ?
C00Y C01D C01R C020 -3.7(3) . . . . ?
O004 C01I C01S C02K 179.09(16) . . . . ?
C013 C01I C01S C02K 1.4(3) . . . . ?
O004 C01I C01S N00F 1.2(2) . . . . ?
C013 C01I C01S N00F -176.50(15) . . . . ?
C01V N00F C01S C02K 121.1(2) . . . . ?
C03D N00F C01S C02K -80.1(3) . . . . ?
C01V N00F C01S C01I -61.0(2) . . . . ?
C03D N00F C01S C01I 97.9(2) . . . . ?
C00X C010 C01T C027 -0.6(3) . . . . ?
C01Y C010 C01T C027 173.47(17) . . . . ?
C01C C018 C01U C029 -0.2(3) . . . . ?
N007 C018 C01U C029 176.68(16) . . . . ?
C01A N008 C01V N00I -4.5(3) . . . . ?
C01A N008 C01V N00F 175.62(16) . . . . ?
C02A N00I C01V N008 5.0(3) . . . . ?
C02A N00I C01V N00F -175.18(17) . . . . ?
C01S N00F C01V N008 -19.7(3) . . . . ?
C03D N00F C01V N008 -177.8(2) . . . . ?
C01S N00F C01V N00I 160.41(17) . . . . ?
C03D N00F C01V N00I 2.3(3) . . . . ?
C022 N00B C01W N00H 2.4(3) . . . . ?
C022 N00B C01W N00A -178.99(15) . . . . ?
C02B N00H C01W N00B 0.4(3) . . . . ?
C02B N00H C01W N00A -178.15(16) . . . . ?
C00O N00A C01W N00B 12.2(2) . . . . ?
C032 N00A C01W N00B 175.36(17) . . . . ?
C00O N00A C01W N00H -169.06(16) . . . . ?
C032 N00A C01W N00H -5.9(3) . . . . ?
C021 C011 C01X C02T 0.6(3) . . . . ?
C00Z C011 C01X C02T 178.07(18) . . . . ?
C013 N006 C01Y C010 -65.2(2) . . . . ?
C02V N006 C01Y C010 163.34(16) . . . . ?
C01T C010 C01Y N006 136.92(17) . . . . ?
C00X C010 C01Y N006 -49.1(2) . . . . ?
C00W C00S C01Z C02N 0.6(3) . . . . ?
C019 C00S C01Z C02N 179.43(17) . . . . ?
N00K C01R C020 C033 -55.9(2) . . . . ?
C01D C01R C020 C033 125.4(2) . . . . ?
N00K C01R C020 C02X 123.0(2) . . . . ?
C01D C01R C020 C02X -55.7(3) . . . . ?
C01X C011 C021 C02M -0.2(3) . . . . ?
C00Z C011 C021 C02M -177.80(18) . . . . ?
C02B N00D C022 N00B 0.9(3) . . . . ?
C02B N00D C022 N007 -176.22(15) . . . . ?
C01W N00B C022 N00D -3.1(3) . . . . ?
C01W N00B C022 N007 173.96(15) . . . . ?
C018 N007 C022 N00D -176.89(16) . . . . ?
C02O N007 C022 N00D 7.9(2) . . . . ?
C018 N007 C022 N00B 5.7(2) . . . . ?
C02O N007 C022 N00B -169.47(16) . . . . ?
C01E C01G C023 C02E -2.4(3) . . . . ?
N009 C01G C023 C02E 179.92(17) . . . . ?
C028 C01J C024 C02R 0.6(3) . . . . ?
C01H C01J C024 C02R -178.69(17) . . . . ?
C02S C017 C025 C02U 0.4(3) . . . . ?
C01B C017 C025 C02U 177.49(17) . . . . ?
C00R C01L C027 C01T 1.7(3) . . . . ?
C010 C01T C027 C01L -2.1(3) . . . . ?
C024 C01J C028 C031 0.3(3) . . . . ?
C01H C01J C028 C031 179.60(18) . . . . ?
C018 C01U C029 C01P -1.1(3) . . . . ?
C00Y C01P C029 C01U 1.7(3) . . . . ?
C01V N00I C02A N00G -1.9(3) . . . . ?
C01V N00I C02A N00M 177.27(17) . . . . ?
C01A N00G C02A N00I -1.0(3) . . . . ?
C01A N00G C02A N00M 179.78(16) . . . . ?
C035 N00M C02A N00I -8.7(3) . . . . ?
C037 N00M C02A N00I -167.43(19) . . . . ?
C035 N00M C02A N00G 170.65(19) . . . . ?
C037 N00M C02A N00G 11.9(3) . . . . ?
C01W N00H C02B N00D -3.2(3) . . . . ?
C01W N00H C02B N00Q 177.35(17) . . . . ?
C022 N00D C02B N00H 2.6(3) . . . . ?
C022 N00D C02B N00Q -177.92(17) . . . . ?
C03J N00Q C02B N00H -175.4(2) . . . . ?
C03F N00Q C02B N00H 3.4(3) . . . . ?
C03J N00Q C02B N00D 5.1(3) . . . . ?
C03F N00Q C02B N00D -176.2(2) . . . . ?
C013 C01F C02D C02K 0.2(3) . . . . ?
C013 C01F C02D C02Q -177.08(16) . . . . ?
C01G C023 C02E C01O 1.8(3) . . . . ?
C012 C01O C02E C023 1.0(3) . . . . ?
C01I O004 C02G C026 -157.74(15) . . . . ?
C02P C026 C02G O004 1.4(2) . . . . ?
C02Z C026 C02G O004 -177.42(16) . . . . ?
C01K C014 C02H C02L 1.4(3) . . . . ?
C01Q C014 C02H C02L -174.80(17) . . . . ?
C014 C01K C02I C02W -0.4(3) . . . . ?
C016 C00U C02J C03M 120.3(2) . . . . ?
C00T C00U C02J C03M -61.2(2) . . . . ?
C016 C00U C02J C03E -119.8(2) . . . . ?
C00T C00U C02J C03E 58.7(2) . . . . ?
C016 C00U C02J C03L -1.2(3) . . . . ?
C00T C00U C02J C03L 177.3(2) . . . . ?
C01I C01S C02K C02D 0.2(3) . . . . ?
N00F C01S C02K C02D 178.15(16) . . . . ?
C01F C02D C02K C01S -1.0(3) . . . . ?
C02Q C02D C02K C01S 176.17(17) . . . . ?
C014 C02H C02L C02W -1.3(3) . . . . ?
C011 C021 C02M C02Y -0.5(3) . . . . ?
C00S C01Z C02N C01N -1.9(3) . . . . ?
C015 C01N C02N C01Z 0.7(3) . . . . ?
C02Z C026 C02P C030 1.2(3) . . . . ?
C02G C026 C02P C030 -177.63(19) . . . . ?
C01F C02D C02Q C03K -39.9(3) . . . . ?
C02K C02D C02Q C03K 142.9(2) . . . . ?
C01F C02D C02Q C03I 82.7(2) . . . . ?
C02K C02D C02Q C03I -94.5(2) . . . . ?
C01F C02D C02Q C03H -158.54(19) . . . . ?
C02K C02D C02Q C03H 24.3(3) . . . . ?
C01J C024 C02R C034 -1.1(3) . . . . ?
C025 C017 C02S C03B -1.1(3) . . . . ?
C01B C017 C02S C03B -178.3(2) . . . . ?
C011 C01X C02T C02Y -0.4(3) . . . . ?
C017 C025 C02U C036 0.2(3) . . . . ?
C01K C02I C02W C02L 0.6(3) . . . . ?
C02H C02L C02W C02I 0.3(3) . . . . ?
C033 C020 C02X C03C 0.5(3) . . . . ?
C01R C020 C02X C03C -178.5(2) . . . . ?
C021 C02M C02Y C02T 0.8(3) . . . . ?
C01X C02T C02Y C02M -0.3(3) . . . . ?
C02P C026 C02Z C039 -0.8(3) . . . . ?
C02G C026 C02Z C039 178.15(19) . . . . ?
C026 C02P C030 C038 -0.5(3) . . . . ?
C01J C028 C031 C034 -0.8(3) . . . . ?
C02X C020 C033 C03G 0.7(3) . . . . ?
C01R C020 C033 C03G 179.7(2) . . . . ?
C028 C031 C034 C02R 0.4(3) . . . . ?
C024 C02R C034 C031 0.5(3) . . . . ?
C025 C02U C036 C03B 0.0(4) . . . . ?
C02P C030 C038 C039 -0.8(4) . . . . ?
C026 C02Z C039 C038 -0.5(3) . . . . ?
C030 C038 C039 C02Z 1.2(4) . . . . ?
C02U C036 C03B C02S -0.7(4) . . . . ?
C017 C02S C03B C036 1.3(4) . . . . ?
C03G C03A C03C C02X 0.1(4) . . . . ?
C020 C02X C03C C03A -0.9(4) . . . . ?
C03C C03A C03G C033 1.1(4) . . . . ?
C020 C033 C03G C03A -1.5(4) . . . . ?
